data_4118615
loop_
_publ_author_name
'Henrik Teller'
'Matthieu Corbet'
'Luca Mantilli'
'Gopinadhanpillai Gopakumar'
'Richard Goddard'
'Walter Thiel'
'Alois F\"urstner'

_publ_section_title
;
 One-Point Binding Ligands for Asymmetric Gold Catalysis: Phosphoramidites
 with a TADDOL-Related but Acyclic Backbone
;
_journal_name_full 'Journal of the American Chemical Society'
_journal_page_first 15331
_journal_page_last 15342
_journal_paper_doi 10.1021/ja303641p
_journal_volume 134
_journal_year 2012
_chemical_compound_source dichlormethane,hexane
_chemical_formula_moiety 'C27 H23 Br O2'
_chemical_formula_sum 'C27 H23 Br O2'
_chemical_formula_weight 459.36
_chemical_name_systematic
;
 31m
;
_space_group_crystal_system triclinic
_space_group_IT_number 2
_space_group_name_Hall '-P 1'
_space_group_name_H-M_alt 'P -1'
_symmetry_cell_setting triclinic
_symmetry_Int_Tables_number 2
_symmetry_space_group_name_Hall '-P 1'
_symmetry_space_group_name_H-M 'P -1'
_atom_sites_solution_hydrogens geom
_atom_sites_solution_primary direct
_atom_sites_solution_secondary difmap
_audit_block_code TLL-TC-053-02
_audit_creation_date 2012-04-13
_audit_creation_method
;
  Olex2 1.1
  (compiled 2011.02.15 svn.r1672, GUI svn.r3494)
;
_cell_angle_alpha 96.907(2)
_cell_angle_beta 93.178(2)
_cell_angle_gamma 102.549(2)
_cell_formula_units_Z 4
_cell_length_a 8.6829(10)
_cell_length_b 12.0278(13)
_cell_length_c 20.525(2)
_cell_measurement_reflns_used 9980
_cell_measurement_temperature 100
_cell_measurement_theta_max 30.3017
_cell_measurement_theta_min 2.4773
_cell_volume 2069.8(4)
_computing_cell_refinement 'SAINT software (Bruker AXS, 2004)'
_computing_data_collection 'APEX2 (Bruker AXS, 2008)'
_computing_data_reduction 'SAINT software (Bruker AXS, 2004)'
_computing_molecular_graphics 'DIAMOND (Crystal Impact GbR, 2005)'
_computing_publication_material
;
O. V. Dolomanov, L. J. Bourhis, R. J. Gildea, J. A. K. Howard and H. Puschmann,
OLEX2: a complete structure solution, refinement and analysis program.
J. Appl. Cryst. (2009). 42, 339-341.
;
_computing_structure_refinement 'SHELXL-97 (G. M. Sheldrick, 2011)'
_computing_structure_solution 'SHELXS-97 (G. M. Sheldrick, 2011)'
_diffrn_ambient_temperature 100
_diffrn_detector_area_resol_mean 66.67
_diffrn_measured_fraction_theta_full 1.000
_diffrn_measured_fraction_theta_max 0.994
_diffrn_measurement_device_type 'Bruker-AXS Kappa Mach3 APEX-II'
_diffrn_measurement_method 'CCD \f- and \w-scans'
_diffrn_radiation_monochromator 'Incoatec Helios mirrors'
_diffrn_radiation_source '0.2 x 2mm^2^ focus rotating anode'
_diffrn_radiation_type Mo-K\a
_diffrn_radiation_wavelength 0.71073
_diffrn_reflns_av_R_equivalents 0.0498
_diffrn_reflns_av_unetI/netI 0.0421
_diffrn_reflns_limit_h_max 12
_diffrn_reflns_limit_h_min -12
_diffrn_reflns_limit_k_max 17
_diffrn_reflns_limit_k_min -17
_diffrn_reflns_limit_l_max 29
_diffrn_reflns_limit_l_min -29
_diffrn_reflns_number 60748
_diffrn_reflns_theta_full 27.50
_diffrn_reflns_theta_max 31.00
_diffrn_reflns_theta_min 1.75
_diffrn_source 'fine-focus sealed tube'
_diffrn_source_current 30.0
_diffrn_source_power 1.5
_diffrn_source_voltage 50.0
_diffrn_standards_number 0
_exptl_absorpt_coefficient_mu 2.008
_exptl_absorpt_correction_T_max 0.91186
_exptl_absorpt_correction_T_min 0.63595
_exptl_absorpt_correction_type gaussian
_exptl_absorpt_process_details 'SADABS (Bruker AXS, 2008)'
_exptl_crystal_colour colourless
_exptl_crystal_colour_primary colourless
_exptl_crystal_density_diffrn 1.474
_exptl_crystal_description needle
_exptl_crystal_F_000 944
_exptl_crystal_size_max 0.34
_exptl_crystal_size_mid 0.06
_exptl_crystal_size_min 0.05
_refine_diff_density_max 0.934
_refine_diff_density_min -0.865
_refine_diff_density_rms 0.076
_refine_ls_extinction_method none
_refine_ls_goodness_of_fit_ref 1.019
_refine_ls_hydrogen_treatment constr
_refine_ls_matrix_type full
_refine_ls_number_parameters 541
_refine_ls_number_reflns 13139
_refine_ls_number_restraints 0
_refine_ls_restrained_S_all 1.019
_refine_ls_R_factor_all 0.0596
_refine_ls_R_factor_gt 0.0393
_refine_ls_shift/su_max 0.002
_refine_ls_shift/su_mean 0.000
_refine_ls_structure_factor_coef Fsqd
_refine_ls_weighting_details 'calc w=1/[\s^2^(Fo^2^)+(0.0413P)^2^+1.5327P] where P=(Fo^2^+2Fc^2^)/3'
_refine_ls_weighting_scheme calc
_refine_ls_wR_factor_gt 0.0892
_refine_ls_wR_factor_ref 0.0969
_reflns_number_gt 10159
_reflns_number_total 13139
_reflns_threshold_expression >2sigma(I)
_cod_data_source_file ja303641p_si_007.cif
_cod_data_source_block 7356sadabs
_cod_database_code 4118615

loop_
_space_group_symop_id
_space_group_symop_operation_xyz
1 'x, y, z'
2 '-x, -y, -z'

loop_
_atom_site_label
_atom_site_type_symbol
_atom_site_fract_x
_atom_site_fract_y
_atom_site_fract_z
_atom_site_U_iso_or_equiv
_atom_site_adp_type
_atom_site_occupancy
_atom_site_symmetry_multiplicity
_atom_site_calc_flag
_atom_site_refinement_flags
Br1 Br -0.15683(3) -0.462970(19) 0.063732(12) 0.03488(7) Uani 1 1 d .
Br2 Br 1.10615(2) 0.874197(16) 0.545347(11) 0.02188(5) Uani 1 1 d .
O1 O 0.22317(16) 0.19925(12) 0.24083(7) 0.0200(3) Uani 1 1 d .
O2 O 0.24817(16) 0.34844(12) 0.17765(7) 0.0218(3) Uani 1 1 d .
O3 O 0.43106(15) 0.13608(11) 0.56967(6) 0.0160(2) Uani 1 1 d .
O4 O 0.39041(15) 0.31827(11) 0.60478(7) 0.0168(3) Uani 1 1 d .
C1 C 0.2565(2) 0.23604(16) 0.17721(9) 0.0167(3) Uani 1 1 d .
C2 C 0.1386(2) 0.14350(16) 0.12947(9) 0.0163(3) Uani 1 1 d .
H2 H 0.1648 0.1475 0.0839 0.020 Uiso 1 1 calc R
C3 C 0.1853(2) 0.04113(16) 0.15502(9) 0.0174(3) Uani 1 1 d .
C4 C 0.2390(2) 0.08474(17) 0.22729(10) 0.0203(4) Uani 1 1 d .
H4 H 0.2243 0.0329 0.2609 0.024 Uiso 1 1 calc R
C5 C 0.3629(2) 0.08165(16) 0.17974(9) 0.0173(3) Uani 1 1 d .
H5 H 0.4337 0.0284 0.1804 0.021 Uiso 1 1 calc R
C6 C 0.4205(2) 0.20630(16) 0.16736(9) 0.0160(3) Uani 1 1 d .
C7 C 0.0878(2) 0.36432(19) 0.18343(12) 0.0270(4) Uani 1 1 d .
H7A H 0.0860 0.4432 0.1784 0.032 Uiso 1 1 calc R
H7B H 0.0574 0.3513 0.2271 0.032 Uiso 1 1 calc R
C8 C -0.0316(2) 0.28447(19) 0.13280(12) 0.0273(4) Uani 1 1 d .
H8A H -0.0072 0.3018 0.0891 0.033 Uiso 1 1 calc R
H8B H -0.1365 0.2967 0.1398 0.033 Uiso 1 1 calc R
C9 C -0.0298(2) 0.15816(18) 0.13742(11) 0.0229(4) Uani 1 1 d .
H9A H -0.0626 0.1381 0.1797 0.027 Uiso 1 1 calc R
H9B H -0.1024 0.1082 0.1030 0.027 Uiso 1 1 calc R
C10 C 0.1094(2) -0.08053(17) 0.13156(10) 0.0194(4) Uani 1 1 d .
C11 C 0.0129(2) -0.11123(17) 0.07317(10) 0.0211(4) Uani 1 1 d .
H11 H 0.0001 -0.0547 0.0475 0.025 Uiso 1 1 calc R
C12 C -0.0651(2) -0.22457(18) 0.05221(10) 0.0226(4) Uani 1 1 d .
H12 H -0.1306 -0.2436 0.0132 0.027 Uiso 1 1 calc R
C13 C -0.0442(3) -0.30888(17) 0.09004(10) 0.0235(4) Uani 1 1 d .
C14 C 0.0542(3) -0.28150(19) 0.14749(11) 0.0296(5) Uani 1 1 d .
H14 H 0.0693 -0.3388 0.1722 0.036 Uiso 1 1 calc R
C15 C 0.1303(3) -0.16825(18) 0.16817(11) 0.0273(4) Uani 1 1 d .
H15 H 0.1963 -0.1499 0.2070 0.033 Uiso 1 1 calc R
C16 C 0.5500(2) 0.27649(17) 0.21897(9) 0.0174(3) Uani 1 1 d .
C17 C 0.5996(2) 0.23053(18) 0.27341(10) 0.0222(4) Uani 1 1 d .
H17 H 0.5507 0.1562 0.2796 0.027 Uiso 1 1 calc R
C18 C 0.7214(2) 0.2945(2) 0.31868(10) 0.0256(4) Uani 1 1 d .
H18 H 0.7531 0.2624 0.3547 0.031 Uiso 1 1 calc R
C19 C 0.7954(2) 0.40508(19) 0.31052(10) 0.0247(4) Uani 1 1 d .
H19 H 0.8775 0.4473 0.3406 0.030 Uiso 1 1 calc R
C20 C 0.7460(2) 0.45221(18) 0.25709(11) 0.0242(4) Uani 1 1 d .
H20 H 0.7944 0.5269 0.2514 0.029 Uiso 1 1 calc R
C21 C 0.6244(2) 0.38861(17) 0.21188(10) 0.0207(4) Uani 1 1 d .
H21 H 0.5923 0.4215 0.1762 0.025 Uiso 1 1 calc R
C22 C 0.4757(2) 0.21393(17) 0.09840(9) 0.0199(4) Uani 1 1 d .
C23 C 0.5604(2) 0.1367(2) 0.07086(11) 0.0275(4) Uani 1 1 d .
H23 H 0.5764 0.0772 0.0935 0.033 Uiso 1 1 calc R
C24 C 0.6214(3) 0.1471(2) 0.01009(12) 0.0361(5) Uani 1 1 d .
H24 H 0.6773 0.0945 -0.0075 0.043 Uiso 1 1 calc R
C25 C 0.5994(3) 0.2346(2) -0.02410(12) 0.0373(6) Uani 1 1 d .
H25 H 0.6421 0.2422 -0.0643 0.045 Uiso 1 1 calc R
C26 C 0.5134(3) 0.3116(2) 0.00159(11) 0.0335(5) Uani 1 1 d .
H26 H 0.4966 0.3700 -0.0219 0.040 Uiso 1 1 calc R
C27 C 0.4519(3) 0.30188(19) 0.06246(10) 0.0254(4) Uani 1 1 d .
H27 H 0.3947 0.3541 0.0794 0.030 Uiso 1 1 calc R
C31 C 0.5052(2) 0.24706(15) 0.59299(9) 0.0135(3) Uani 1 1 d .
C32 C 0.6161(2) 0.31492(15) 0.54826(8) 0.0129(3) Uani 1 1 d .
H32 H 0.7126 0.2857 0.5443 0.015 Uiso 1 1 calc R
C33 C 0.6497(2) 0.42862(15) 0.59313(9) 0.0137(3) Uani 1 1 d .
C34 C 0.4972(2) 0.42378(16) 0.62773(9) 0.0170(3) Uani 1 1 d .
H34 H 0.4594 0.4936 0.6409 0.020 Uiso 1 1 calc R
C35 C 0.6382(2) 0.39927(15) 0.66402(9) 0.0143(3) Uani 1 1 d .
H35 H 0.6967 0.4513 0.7021 0.017 Uiso 1 1 calc R
C36 C 0.6036(2) 0.26858(15) 0.66147(8) 0.0133(3) Uani 1 1 d .
C37 C 0.3508(2) 0.12386(18) 0.50445(9) 0.0197(4) Uani 1 1 d .
H37A H 0.2601 0.1586 0.5073 0.024 Uiso 1 1 calc R
H37B H 0.3121 0.0428 0.4884 0.024 Uiso 1 1 calc R
C38 C 0.4580(2) 0.17950(16) 0.45593(9) 0.0180(3) Uani 1 1 d .
H38A H 0.3979 0.1726 0.4138 0.022 Uiso 1 1 calc R
H38B H 0.5430 0.1397 0.4495 0.022 Uiso 1 1 calc R
C39 C 0.5282(2) 0.30658(16) 0.48070(9) 0.0167(3) Uani 1 1 d .
H39A H 0.6006 0.3398 0.4502 0.020 Uiso 1 1 calc R
H39B H 0.4445 0.3483 0.4840 0.020 Uiso 1 1 calc R
C40 C 0.7547(2) 0.53646(15) 0.58023(9) 0.0141(3) Uani 1 1 d .
C41 C 0.8264(2) 0.54408(16) 0.52147(9) 0.0170(3) Uani 1 1 d .
H41 H 0.8057 0.4804 0.4891 0.020 Uiso 1 1 calc R
C42 C 0.9285(2) 0.64488(16) 0.51012(10) 0.0184(4) Uani 1 1 d .
H42 H 0.9739 0.6494 0.4703 0.022 Uiso 1 1 calc R
C43 C 0.9613(2) 0.73812(16) 0.55895(10) 0.0168(3) Uani 1 1 d .
C44 C 0.8916(2) 0.73391(16) 0.61806(9) 0.0175(3) Uani 1 1 d .
H44 H 0.9146 0.7975 0.6505 0.021 Uiso 1 1 calc R
C45 C 0.7875(2) 0.63393(16) 0.62811(9) 0.0165(3) Uani 1 1 d .
H45 H 0.7384 0.6313 0.6672 0.020 Uiso 1 1 calc R
C46 C 0.7537(2) 0.22188(15) 0.65777(8) 0.0128(3) Uani 1 1 d .
C47 C 0.9035(2) 0.29392(16) 0.67259(10) 0.0184(4) Uani 1 1 d .
H47 H 0.9127 0.3716 0.6868 0.022 Uiso 1 1 calc R
C48 C 1.0399(2) 0.25172(18) 0.66645(11) 0.0227(4) Uani 1 1 d .
H48 H 1.1388 0.3014 0.6767 0.027 Uiso 1 1 calc R
C49 C 1.0295(2) 0.13697(18) 0.64537(10) 0.0209(4) Uani 1 1 d .
H49 H 1.1206 0.1088 0.6411 0.025 Uiso 1 1 calc R
C50 C 0.8812(2) 0.06429(16) 0.63060(10) 0.0184(4) Uani 1 1 d .
H50 H 0.8730 -0.0133 0.6164 0.022 Uiso 1 1 calc R
C51 C 0.7447(2) 0.10567(16) 0.63663(9) 0.0160(3) Uani 1 1 d .
H51 H 0.6462 0.0555 0.6265 0.019 Uiso 1 1 calc R
C52 C 0.5035(2) 0.22651(17) 0.71621(9) 0.0168(3) Uani 1 1 d .
C53 C 0.4872(3) 0.30280(19) 0.77085(10) 0.0247(4) Uani 1 1 d .
H53 H 0.5395 0.3797 0.7744 0.030 Uiso 1 1 calc R
C54 C 0.3935(3) 0.2648(2) 0.82011(11) 0.0339(5) Uani 1 1 d .
H54 H 0.3830 0.3169 0.8560 0.041 Uiso 1 1 calc R
C55 C 0.3163(3) 0.1517(2) 0.81643(11) 0.0321(5) Uani 1 1 d .
H55 H 0.2545 0.1270 0.8498 0.039 Uiso 1 1 calc R
C56 C 0.3308(2) 0.0746(2) 0.76274(11) 0.0265(4) Uani 1 1 d .
H56 H 0.2786 -0.0023 0.7598 0.032 Uiso 1 1 calc R
C57 C 0.4236(2) 0.11201(18) 0.71312(10) 0.0215(4) Uani 1 1 d .
H57 H 0.4326 0.0596 0.6771 0.026 Uiso 1 1 calc R

loop_
_atom_site_aniso_label
_atom_site_aniso_U_11
_atom_site_aniso_U_22
_atom_site_aniso_U_33
_atom_site_aniso_U_23
_atom_site_aniso_U_13
_atom_site_aniso_U_12
Br1 0.04353(14) 0.01713(10) 0.03816(13) -0.00093(9) 0.00183(10) -0.00282(9)
Br2 0.01930(9) 0.01414(9) 0.03364(11) 0.00589(7) 0.00969(8) 0.00360(7)
O1 0.0232(7) 0.0194(7) 0.0174(6) 0.0010(5) 0.0043(5) 0.0049(5)
O2 0.0186(6) 0.0165(7) 0.0305(8) 0.0010(6) 0.0007(6) 0.0058(5)
O3 0.0136(6) 0.0160(6) 0.0171(6) 0.0043(5) -0.0013(5) 0.0002(5)
O4 0.0118(5) 0.0193(6) 0.0216(6) 0.0052(5) 0.0043(5) 0.0068(5)
C1 0.0156(8) 0.0185(9) 0.0168(8) 0.0018(7) 0.0022(6) 0.0059(7)
C2 0.0141(8) 0.0169(8) 0.0181(8) 0.0020(7) 0.0011(6) 0.0043(7)
C3 0.0172(8) 0.0172(9) 0.0180(8) 0.0027(7) 0.0001(7) 0.0046(7)
C4 0.0247(9) 0.0184(9) 0.0179(9) 0.0040(7) 0.0025(7) 0.0038(7)
C5 0.0159(8) 0.0176(9) 0.0188(8) 0.0016(7) -0.0015(7) 0.0058(7)
C6 0.0137(7) 0.0160(8) 0.0179(8) 0.0019(7) -0.0001(6) 0.0028(6)
C7 0.0243(10) 0.0222(10) 0.0361(12) -0.0021(9) 0.0016(9) 0.0121(8)
C8 0.0202(9) 0.0263(11) 0.0370(12) 0.0004(9) -0.0023(8) 0.0116(8)
C9 0.0154(8) 0.0232(10) 0.0296(10) 0.0003(8) 0.0013(7) 0.0053(7)
C10 0.0200(9) 0.0176(9) 0.0206(9) 0.0031(7) 0.0019(7) 0.0038(7)
C11 0.0260(9) 0.0185(9) 0.0185(9) 0.0050(7) 0.0020(7) 0.0032(8)
C12 0.0257(10) 0.0212(10) 0.0181(9) 0.0009(7) 0.0003(7) 0.0007(8)
C13 0.0289(10) 0.0150(9) 0.0242(10) -0.0006(7) 0.0041(8) 0.0011(8)
C14 0.0412(13) 0.0177(10) 0.0295(11) 0.0066(8) -0.0028(10) 0.0054(9)
C15 0.0351(11) 0.0190(10) 0.0263(10) 0.0037(8) -0.0062(9) 0.0046(9)
C16 0.0133(7) 0.0196(9) 0.0190(8) -0.0004(7) 0.0020(6) 0.0046(7)
C17 0.0195(9) 0.0231(10) 0.0234(10) 0.0027(8) -0.0025(7) 0.0050(8)
C18 0.0211(9) 0.0325(11) 0.0228(10) 0.0005(8) -0.0038(8) 0.0082(8)
C19 0.0162(8) 0.0291(11) 0.0248(10) -0.0069(8) 0.0002(7) 0.0026(8)
C20 0.0217(9) 0.0196(9) 0.0277(10) -0.0053(8) 0.0027(8) 0.0012(8)
C21 0.0192(9) 0.0195(9) 0.0225(9) 0.0005(7) 0.0008(7) 0.0035(7)
C22 0.0131(8) 0.0233(10) 0.0193(9) -0.0029(7) 0.0012(7) -0.0012(7)
C23 0.0215(9) 0.0316(11) 0.0291(11) -0.0005(9) 0.0039(8) 0.0073(9)
C24 0.0267(11) 0.0477(15) 0.0314(12) -0.0045(11) 0.0079(9) 0.0069(11)
C25 0.0308(12) 0.0479(15) 0.0266(11) -0.0001(11) 0.0107(9) -0.0046(11)
C26 0.0360(12) 0.0349(13) 0.0240(11) 0.0057(9) 0.0013(9) -0.0042(10)
C27 0.0266(10) 0.0251(10) 0.0217(10) 0.0028(8) 0.0030(8) 0.0000(8)
C31 0.0114(7) 0.0149(8) 0.0152(8) 0.0038(6) 0.0018(6) 0.0041(6)
C32 0.0124(7) 0.0130(8) 0.0142(8) 0.0034(6) 0.0021(6) 0.0042(6)
C33 0.0145(7) 0.0132(8) 0.0145(8) 0.0022(6) 0.0032(6) 0.0045(6)
C34 0.0172(8) 0.0169(8) 0.0196(9) 0.0032(7) 0.0051(7) 0.0083(7)
C35 0.0174(8) 0.0127(8) 0.0141(8) 0.0022(6) 0.0035(6) 0.0051(6)
C36 0.0133(7) 0.0146(8) 0.0134(8) 0.0031(6) 0.0028(6) 0.0050(6)
C37 0.0157(8) 0.0230(9) 0.0177(9) 0.0040(7) -0.0032(7) -0.0012(7)
C38 0.0167(8) 0.0191(9) 0.0164(8) 0.0016(7) -0.0012(7) 0.0013(7)
C39 0.0172(8) 0.0173(9) 0.0159(8) 0.0037(7) 0.0006(7) 0.0041(7)
C40 0.0137(7) 0.0128(8) 0.0176(8) 0.0040(6) 0.0023(6) 0.0059(6)
C41 0.0181(8) 0.0156(8) 0.0179(8) 0.0001(7) 0.0049(7) 0.0056(7)
C42 0.0187(8) 0.0174(9) 0.0210(9) 0.0036(7) 0.0066(7) 0.0065(7)
C43 0.0143(8) 0.0134(8) 0.0252(9) 0.0072(7) 0.0044(7) 0.0053(6)
C44 0.0202(8) 0.0131(8) 0.0205(9) 0.0015(7) 0.0023(7) 0.0068(7)
C45 0.0192(8) 0.0151(8) 0.0168(8) 0.0028(7) 0.0037(7) 0.0066(7)
C46 0.0129(7) 0.0146(8) 0.0121(7) 0.0030(6) 0.0020(6) 0.0046(6)
C47 0.0160(8) 0.0145(8) 0.0232(9) -0.0021(7) 0.0015(7) 0.0025(7)
C48 0.0123(8) 0.0213(10) 0.0304(10) -0.0056(8) -0.0002(7) 0.0003(7)
C49 0.0144(8) 0.0239(10) 0.0249(9) -0.0012(8) -0.0005(7) 0.0084(7)
C50 0.0188(8) 0.0155(8) 0.0217(9) 0.0011(7) 0.0005(7) 0.0068(7)
C51 0.0129(7) 0.0150(8) 0.0195(8) 0.0020(7) 0.0008(6) 0.0022(6)
C52 0.0140(8) 0.0223(9) 0.0169(8) 0.0068(7) 0.0037(6) 0.0074(7)
C53 0.0273(10) 0.0279(11) 0.0187(9) 0.0035(8) 0.0065(8) 0.0048(8)
C54 0.0390(13) 0.0432(14) 0.0211(10) 0.0049(10) 0.0147(9) 0.0094(11)
C55 0.0298(11) 0.0473(14) 0.0240(10) 0.0154(10) 0.0140(9) 0.0105(10)
C56 0.0228(9) 0.0290(11) 0.0309(11) 0.0145(9) 0.0106(8) 0.0054(8)
C57 0.0220(9) 0.0227(10) 0.0226(9) 0.0082(8) 0.0089(7) 0.0061(8)

loop_
_atom_type_symbol
_atom_type_description
_atom_type_scat_dispersion_real
_atom_type_scat_dispersion_imag
_atom_type_scat_source
C C 0.0033 0.0016 'International Tables Vol C Tables 4.2.6.8 and 6.1.1.4'
H H 0.0000 0.0000 'International Tables Vol C Tables 4.2.6.8 and 6.1.1.4'
O O 0.0106 0.0060 'International Tables Vol C Tables 4.2.6.8 and 6.1.1.4'
Br Br -0.2901 2.4595 'International Tables Vol C Tables 4.2.6.8 and 6.1.1.4'

loop_
_exptl_crystal_face_index_h
_exptl_crystal_face_index_k
_exptl_crystal_face_index_l
_exptl_crystal_face_perp_dist
0.00 -1.00 0.00 0.0300
0.00 1.00 0.00 0.0300
-1.00 0.00 0.00 0.1700
1.00 0.00 0.00 0.1700
0.00 0.00 1.00 0.0250
0.00 0.00 -1.00 0.0250

loop_
_geom_angle_atom_site_label_1
_geom_angle_atom_site_label_2
_geom_angle_atom_site_label_3
_geom_angle
_geom_angle_publ_flag
C4 O1 C1 99.00(13) y
C1 O2 C7 112.24(15) y
C31 O3 C37 112.98(14) y
C34 O4 C31 98.60(12) y
O1 C1 C2 102.32(14) y
O1 C1 C6 101.83(14) y
O2 C1 O1 110.43(14) y
O2 C1 C2 118.25(15) y
O2 C1 C6 117.36(15) y
C2 C1 C6 104.46(14) y
C3 C2 C1 95.94(14) y
C3 C2 C9 117.80(16) y
C9 C2 C1 109.86(15) y
C2 C3 C4 103.47(15) y
C2 C3 C5 106.04(15) y
C4 C3 C5 58.24(12) y
C10 C3 C2 124.95(16) y
C10 C3 C4 122.42(17) y
C10 C3 C5 122.70(16) y
O1 C4 C3 108.67(15) y
O1 C4 C5 108.08(16) y
C5 C4 C3 61.72(12) y
C4 C5 C3 60.04(12) y
C4 C5 C6 105.22(15) y
C6 C5 C3 108.40(14) y
C5 C6 C1 93.53(14) y
C16 C6 C1 112.32(15) y
C16 C6 C5 113.20(15) y
C22 C6 C1 114.92(15) y
C22 C6 C5 112.00(15) y
C22 C6 C16 110.09(15) y
O2 C7 C8 112.83(16) y
C7 C8 C9 111.02(17) y
C2 C9 C8 107.95(16) y
C11 C10 C3 120.90(17) y
C11 C10 C15 117.95(19) y
C15 C10 C3 121.14(18) y
C10 C11 C12 121.42(18) y
C13 C12 C11 119.20(19) y
C12 C13 Br1 119.54(16) y
C14 C13 Br1 119.68(16) y
C14 C13 C12 120.76(19) y
C13 C14 C15 119.5(2) y
C14 C15 C10 121.1(2) y
C17 C16 C6 121.71(17) y
C21 C16 C6 120.41(17) y
C21 C16 C17 117.87(18) y
C16 C17 C18 120.9(2) y
C19 C18 C17 120.6(2) y
C18 C19 C20 119.12(19) y
C19 C20 C21 120.4(2) y
C20 C21 C16 121.16(19) y
C23 C22 C6 120.25(19) y
C23 C22 C27 117.88(19) y
C27 C22 C6 121.77(17) y
C24 C23 C22 121.2(2) y
C25 C24 C23 120.3(2) y
C24 C25 C26 119.8(2) y
C25 C26 C27 120.2(2) y
C26 C27 C22 120.6(2) y
O3 C31 O4 111.08(14) y
O3 C31 C32 117.89(14) y
O3 C31 C36 116.98(14) y
O4 C31 C32 102.28(13) y
O4 C31 C36 102.08(13) y
C32 C31 C36 104.44(14) y
C33 C32 C31 95.90(13) y
C33 C32 C39 118.47(14) y
C39 C32 C31 109.16(14) y
C32 C33 C34 103.23(14) y
C32 C33 C35 106.45(14) y
C34 C33 C35 58.45(11) y
C40 C33 C32 125.54(15) y
C40 C33 C34 123.71(15) y
C40 C33 C35 120.34(15) y
O4 C34 C33 108.84(14) y
O4 C34 C35 108.36(14) y
C35 C34 C33 61.12(11) y
C34 C35 C33 60.43(11) y
C34 C35 C36 105.45(15) y
C36 C35 C33 108.52(14) y
C35 C36 C31 93.22(13) y
C35 C36 C46 112.35(14) y
C46 C36 C31 111.86(14) y
C52 C36 C31 112.43(14) y
C52 C36 C35 112.51(14) y
C52 C36 C46 112.98(14) y
O3 C37 C38 112.39(15) y
C37 C38 C39 111.12(16) y
C32 C39 C38 108.15(15) y
C41 C40 C33 121.50(16) y
C41 C40 C45 118.15(17) y
C45 C40 C33 120.34(16) y
C42 C41 C40 121.40(17) y
C43 C42 C41 118.91(17) y
C42 C43 Br2 119.34(14) y
C42 C43 C44 121.32(17) y
C44 C43 Br2 119.34(14) y
C45 C44 C43 119.15(17) y
C44 C45 C40 121.03(17) y
C47 C46 C36 121.46(16) y
C47 C46 C51 117.74(16) y
C51 C46 C36 120.75(16) y
C48 C47 C46 121.20(17) y
C49 C48 C47 120.51(18) y
C48 C49 C50 118.90(17) y
C49 C50 C51 120.94(18) y
C50 C51 C46 120.71(17) y
C53 C52 C36 120.59(18) y
C57 C52 C36 121.61(17) y
C57 C52 C53 117.79(17) y
C54 C53 C52 120.6(2) y
C55 C54 C53 120.9(2) y
C54 C55 C56 119.5(2) y
C55 C56 C57 119.9(2) y
C56 C57 C52 121.32(19) y

loop_
_geom_bond_atom_site_label_1
_geom_bond_atom_site_label_2
_geom_bond_distance
_geom_bond_publ_flag
Br1 C13 1.896(2) y
Br2 C43 1.8956(19) y
O1 C1 1.453(2) y
O1 C4 1.410(2) y
O2 C1 1.369(2) y
O2 C7 1.455(2) y
O3 C31 1.365(2) y
O3 C37 1.451(2) y
O4 C31 1.460(2) y
O4 C34 1.410(2) y
C1 C2 1.542(3) y
C1 C6 1.560(2) y
C2 C3 1.518(3) y
C2 C9 1.525(3) y
C3 C4 1.524(3) y
C3 C5 1.549(3) y
C3 C10 1.478(3) y
C4 C5 1.496(3) y
C5 C6 1.530(3) y
C6 C16 1.529(3) y
C6 C22 1.526(3) y
C7 C8 1.512(3) y
C8 C9 1.537(3) y
C10 C11 1.386(3) y
C10 C15 1.403(3) y
C11 C12 1.388(3) y
C12 C13 1.385(3) y
C13 C14 1.379(3) y
C14 C15 1.382(3) y
C16 C17 1.392(3) y
C16 C21 1.392(3) y
C17 C18 1.392(3) y
C18 C19 1.380(3) y
C19 C20 1.382(3) y
C20 C21 1.389(3) y
C22 C23 1.392(3) y
C22 C27 1.404(3) y
C23 C24 1.391(3) y
C24 C25 1.374(4) y
C25 C26 1.386(4) y
C26 C27 1.393(3) y
C31 C32 1.541(2) y
C31 C36 1.567(2) y
C32 C33 1.516(2) y
C32 C39 1.527(2) y
C33 C34 1.531(2) y
C33 C35 1.541(2) y
C33 C40 1.476(2) y
C34 C35 1.500(2) y
C35 C36 1.529(2) y
C36 C46 1.529(2) y
C36 C52 1.526(2) y
C37 C38 1.516(3) y
C38 C39 1.530(3) y
C40 C41 1.391(2) y
C40 C45 1.403(3) y
C41 C42 1.390(3) y
C42 C43 1.379(3) y
C43 C44 1.387(3) y
C44 C45 1.383(3) y
C46 C47 1.393(3) y
C46 C51 1.397(2) y
C47 C48 1.392(3) y
C48 C49 1.378(3) y
C49 C50 1.385(3) y
C50 C51 1.388(2) y
C52 C53 1.395(3) y
C52 C57 1.393(3) y
C53 C54 1.391(3) y
C54 C55 1.371(4) y
C55 C56 1.382(3) y
C56 C57 1.390(3) y
